data_4076064
loop_
_publ_author_name
'S\'anchez-Barba, Luis F.'
'Hughes, David L.'
'Humphrey, Simon M.'
'Bochmann, Manfred'

_publ_section_title
;
 Synthesis and Structures of New Mixed-Metal Lanthanide/Magnesium Allyl
 Complexes
;
_journal_issue 22
_journal_name_full Organometallics
_journal_page_first 5329
_journal_paper_doi 10.1021/om0505155
_journal_volume 24
_journal_year 2005
_chemical_formula_moiety 'C25 H45 Mg O5 Y'
_chemical_formula_structural '[(dioxane){Y(C3H5)3-(dioxane)-Mg(C3H5)3-(dioxane)}2]n'
_chemical_formula_sum 'C25 H45 Mg O5 Y'
_chemical_formula_weight 538.83
_chemical_name_common 'Compound 2'
_chemical_name_systematic
; 
 ? 
;
_space_group_IT_number 14
_symmetry_cell_setting monoclinic
_symmetry_space_group_name_Hall '-P 2yab'
_symmetry_space_group_name_H-M 'P 1 21/a 1'
_atom_sites_solution_hydrogens geom
_atom_sites_solution_primary direct
_atom_sites_solution_secondary difmap
_audit_creation_method SHELXL-97
_cell_angle_alpha 90.00
_cell_angle_beta 116.344(2)
_cell_angle_gamma 90.00
_cell_formula_units_Z 4
_cell_length_a 22.0174(7)
_cell_length_b 12.4833(6)
_cell_length_c 10.7855(3)
_cell_measurement_temperature 293(2)
_cell_volume 2656.53(18)
_computing_cell_refinement 'HKL Scalepack (Otwinowski & Minor, 1997)'
_computing_data_collection 'Collect (Nonius B.V., 1998)'
_computing_data_reduction 'HKL Denzo and Scalepack (Otwinowski & Minor, 1997)'
_computing_molecular_graphics 'ORTEP (Johnson, 1971)'
_computing_publication_material 'SHELXL-97 (Sheldrick, 1997)'
_computing_structure_refinement 'SHELXL-97 (Sheldrick, 1997)'
_computing_structure_solution 'SHELXS-97 (Sheldrick, 1997)'
_diffrn_ambient_temperature 180(1)
_diffrn_measured_fraction_theta_full 0.520
_diffrn_measured_fraction_theta_max 0.520
_diffrn_measurement_device_type 'Nonius KappaCCD diffractometer'
_diffrn_measurement_method 'Thin slice \w and \f scans'
_diffrn_radiation_source 'Fine-focus sealed tube'
_diffrn_radiation_type Mo-K\a
_diffrn_radiation_wavelength 0.71073
_diffrn_reflns_av_R_equivalents 0.0653
_diffrn_reflns_av_sigmaI/netI 0.0511
_diffrn_reflns_limit_h_max 25
_diffrn_reflns_limit_h_min -28
_diffrn_reflns_limit_k_max 16
_diffrn_reflns_limit_k_min -14
_diffrn_reflns_limit_l_max 13
_diffrn_reflns_limit_l_min -13
_diffrn_reflns_number 11126
_diffrn_reflns_theta_full 27.51
_diffrn_reflns_theta_max 27.51
_diffrn_reflns_theta_min 3.71
_exptl_absorpt_coefficient_mu 2.250
_exptl_absorpt_correction_T_max 0.616
_exptl_absorpt_correction_T_min 0.431
_exptl_absorpt_correction_type multi-scan
_exptl_absorpt_process_details
;
multi-scan from symmetry-related measurements 
 SORTAV (Blessing, 1995)
;
_exptl_crystal_colour brown
_exptl_crystal_density_diffrn 1.347
_exptl_crystal_density_method 'not measured'
_exptl_crystal_description block
_exptl_crystal_F_000 1144
_exptl_crystal_size_max 0.28
_exptl_crystal_size_mid 0.23
_exptl_crystal_size_min 0.10
_refine_diff_density_max 0.985
_refine_diff_density_min -0.497
_refine_diff_density_rms 0.072
_refine_ls_extinction_method none
_refine_ls_goodness_of_fit_ref 1.092
_refine_ls_hydrogen_treatment constr
_refine_ls_matrix_type full
_refine_ls_number_parameters 293
_refine_ls_number_reflns 3176
_refine_ls_number_restraints 12
_refine_ls_restrained_S_all 1.091
_refine_ls_R_factor_all 0.0553
_refine_ls_R_factor_gt 0.0427
_refine_ls_shift/su_max 0.008
_refine_ls_shift/su_mean 0.001
_refine_ls_structure_factor_coef Fsqd
_refine_ls_weighting_details 'calc w=1/[\s^2^(Fo^2^)+(0.0394P)^2^+4.2534P] where P=(Fo^2^+2Fc^2^)/3'
_refine_ls_weighting_scheme calc
_refine_ls_wR_factor_gt 0.0963
_refine_ls_wR_factor_ref 0.1017
_reflns_number_gt 2765
_reflns_number_total 3176
_reflns_threshold_expression I>2sigma(I)
_cod_data_source_file om0505155si20050622_103451.cif
_cod_data_source_block luisf5
_cod_original_cell_volume 2656.53(17)
_cod_original_sg_symbol_H-M P2(1)/a
_cod_database_code 4076064

loop_
_symmetry_equiv_pos_as_xyz
'x, y, z'
'-x+1/2, y+1/2, -z'
'-x, -y, -z'
'x-1/2, -y-1/2, z'

loop_
_atom_site_label
_atom_site_type_symbol
_atom_site_fract_x
_atom_site_fract_y
_atom_site_fract_z
_atom_site_U_iso_or_equiv
_atom_site_adp_type
_atom_site_occupancy
_atom_site_symmetry_multiplicity
_atom_site_calc_flag
_atom_site_refinement_flags
_atom_site_disorder_assembly
_atom_site_disorder_group
Y Y 0.153742(17) 0.5009(3) 0.40254(4) 0.02756(16) Uani 1 1 d . . .
Mg Mg 0.38094(7) 0.4968(14) 1.14070(14) 0.0250(5) Uani 1 1 d D . .
O1 O 0.31362(16) 0.5104(9) 0.9177(3) 0.0309(13) Uani 1 1 d D . .
C11 C 0.2664(3) 0.5928(4) 0.8405(5) 0.0332(12) Uani 1 1 d D A .
H11A H 0.2820 0.6281 0.7798 0.040 Uiso 1 1 calc R . .
H11B H 0.2638 0.6459 0.9036 0.040 Uiso 1 1 calc R . .
C12 C 0.1974(3) 0.5454(4) 0.7560(5) 0.0303(11) Uani 1 1 d . . .
H12A H 0.1817 0.5102 0.8166 0.036 Uiso 1 1 calc R A .
H12B H 0.1656 0.6019 0.7066 0.036 Uiso 1 1 calc R . .
O13 O 0.20053(15) 0.4687(2) 0.6584(3) 0.0247(8) Uani 1 1 d . A .
C14 C 0.2469(3) 0.3836(4) 0.7356(5) 0.0302(11) Uani 1 1 d . . .
H14A H 0.2500 0.3318 0.6717 0.036 Uiso 1 1 calc R A .
H14B H 0.2295 0.3470 0.7926 0.036 Uiso 1 1 calc R . .
C15 C 0.3160(3) 0.4279(4) 0.8259(5) 0.0296(11) Uani 1 1 d D A .
H15A H 0.3453 0.3703 0.8804 0.036 Uiso 1 1 calc R . .
H15B H 0.3353 0.4573 0.7681 0.036 Uiso 1 1 calc R . .
O2 O 0.05378(13) 0.4871(12) 0.4609(3) 0.023(2) Uani 1 1 d D A .
C21 C -0.0139(2) 0.5197(8) 0.3636(4) 0.031(3) Uani 1 1 d D . .
H21A H -0.0406 0.4570 0.3190 0.038 Uiso 1 1 calc R A .
H21B H -0.0114 0.5648 0.2927 0.038 Uiso 1 1 calc R . .
C22 C 0.0478(2) 0.4194(4) 0.5631(5) 0.0270(10) Uani 1 1 d D . .
H22A H 0.0924 0.3960 0.6298 0.032 Uiso 1 1 calc R A .
H22B H 0.0213 0.3564 0.5187 0.032 Uiso 1 1 calc R . .
O3 O 0.45922(14) 0.5030(9) 1.0720(3) 0.0270(7) Uani 1 1 d D . .
C31 C 0.5126(3) 0.4247(5) 1.1054(6) 0.0317(11) Uani 1 1 d D . .
H31A H 0.5004 0.3593 1.1375 0.038 Uiso 1 1 calc R . .
H31B H 0.5542 0.4519 1.1794 0.038 Uiso 1 1 calc R . .
C32 C 0.4762(3) 0.5989(4) 1.0190(6) 0.0319(11) Uani 1 1 d D . .
H32A H 0.5169 0.6304 1.0906 0.038 Uiso 1 1 calc R . .
H32B H 0.4398 0.6506 0.9944 0.038 Uiso 1 1 calc R . .
O4 O 0.47305(19) 0.4686(3) 1.3584(3) 0.0334(10) Uani 1 1 d . . .
C41 C 0.5250(5) 0.5439(10) 1.4165(11) 0.028(2) Uani 0.70 1 d P . 1
H41A H 0.5212 0.5948 1.3454 0.033 Uiso 0.70 1 calc PR . 1
H41B H 0.5682 0.5073 1.4466 0.033 Uiso 0.70 1 calc PR . 1
C42 C 0.4747(3) 0.3963(5) 1.4645(5) 0.0395(13) Uani 1 1 d . . 1
H42A H 0.5150 0.3519 1.4960 0.047 Uiso 0.70 1 calc PR . 1
H42B H 0.4355 0.3496 1.4261 0.047 Uiso 0.70 1 calc PR . 1
C43 C 0.5418(15) 0.536(3) 1.430(4) 0.036(9) Uiso 0.30 1 d P . 2
C51 C 0.1721(4) 0.7010(6) 0.4770(9) 0.0440(16) Uani 1 1 d . A 1
H51A H 0.2088 0.6772 0.4638 0.053 Uiso 1 1 calc R A 1
H51B H 0.1790 0.7291 0.5621 0.053 Uiso 1 1 calc R A 1
C52 C 0.1074(6) 0.6948(6) 0.3703(11) 0.0371(18) Uani 1 1 d . A 1
H52 H 0.0716 0.7192 0.3862 0.045 Uiso 1 1 calc R A 1
C53 C 0.0934(6) 0.6552(11) 0.2441(11) 0.072(5) Uani 1 1 d . A 1
H53A H 0.1283 0.6303 0.2255 0.086 Uiso 1 1 calc R A 1
H53B H 0.0489 0.6528 0.1758 0.086 Uiso 1 1 calc R A 1
C54 C 0.0637(5) 0.3746(10) 0.1889(9) 0.055(3) Uani 1 1 d . A 2
H54A H 0.0964 0.4028 0.1658 0.066 Uiso 1 1 calc R A 2
H54B H 0.0180 0.3869 0.1319 0.066 Uiso 1 1 calc R A 2
C55 C 0.0809(4) 0.3210(9) 0.2952(17) 0.063(4) Uani 1 1 d . A 2
H55 H 0.0437 0.2973 0.3069 0.076 Uiso 1 1 calc R A 2
C56 C 0.1418(5) 0.2868(6) 0.4019(9) 0.0371(16) Uani 1 1 d . A 2
H56A H 0.1827 0.3054 0.4017 0.044 Uiso 1 1 calc R A 2
H56B H 0.1416 0.2454 0.4734 0.044 Uiso 1 1 calc R A 2
C57 C 0.2852(2) 0.495(3) 0.4870(5) 0.049(2) Uani 1 1 d . A .
H57A H 0.2754 0.4259 0.5036 0.059 Uiso 1 1 calc R . .
H57B H 0.3129 0.5388 0.5604 0.059 Uiso 1 1 calc R . .
C58 C 0.2575(3) 0.5357(5) 0.3466(6) 0.0394(15) Uani 1 1 d . A .
H58 H 0.2672 0.6051 0.3295 0.047 Uiso 1 1 calc R . .
C59 C 0.2171(3) 0.4713(5) 0.2398(6) 0.0392(17) Uani 1 1 d . A .
H59A H 0.2076 0.4020 0.2573 0.047 Uiso 1 1 calc R . .
H59B H 0.1991 0.4967 0.1494 0.047 Uiso 1 1 calc R . .
C61 C 0.3563(6) 0.6527(10) 1.1997(9) 0.030(2) Uani 1 1 d D . .
H61A H 0.3074 0.6595 1.1599 0.036 Uiso 1 1 calc R . .
H61B H 0.3736 0.6546 1.2995 0.036 Uiso 1 1 calc R . .
C62 C 0.3832(12) 0.7446(15) 1.157(2) 0.056(6) Uani 1 1 d D . .
H62A H 0.4287 0.7523 1.2187 0.068 Uiso 1 1 calc R . .
C63 C 0.3673(11) 0.8210(11) 1.0629(18) 0.040(4) Uani 1 1 d D . .
H63A H 0.3234 0.8257 0.9921 0.060 Uiso 1 1 calc R . .
H63B H 0.3999 0.8703 1.0676 0.060 Uiso 1 1 calc R . .
C64 C 0.3433(7) 0.3369(12) 1.1527(9) 0.034(2) Uani 1 1 d D . .
H64A H 0.3329 0.3344 1.2312 0.041 Uiso 1 1 calc R . .
H64B H 0.3015 0.3243 1.0698 0.041 Uiso 1 1 calc R . .
C65 C 0.3912(9) 0.2511(12) 1.1669(17) 0.026(3) Uani 1 1 d D . .
H65A H 0.4325 0.2458 1.2454 0.031 Uiso 1 1 calc R . .
C66 C 0.3741(13) 0.1816(15) 1.065(2) 0.067(7) Uani 1 1 d D . .
H66A H 0.3327 0.1879 0.9874 0.101 Uiso 1 1 calc R . .
H66B H 0.4035 0.1261 1.0713 0.101 Uiso 1 1 calc R . .

loop_
_atom_site_aniso_label
_atom_site_aniso_U_11
_atom_site_aniso_U_22
_atom_site_aniso_U_33
_atom_site_aniso_U_23
_atom_site_aniso_U_13
_atom_site_aniso_U_12
Y 0.02354(18) 0.0316(3) 0.0283(2) 0.0108(11) 0.01228(15) -0.0024(12)
Mg 0.0267(6) 0.0220(16) 0.0279(6) -0.001(4) 0.0135(5) -0.001(4)
O1 0.0332(14) 0.024(4) 0.0257(13) -0.005(3) 0.0045(11) 0.004(3)
C11 0.036(3) 0.022(3) 0.028(3) 0.001(2) 0.002(2) 0.002(2)
C12 0.031(2) 0.034(3) 0.025(2) -0.002(2) 0.012(2) 0.005(2)
O13 0.0217(14) 0.022(2) 0.0259(15) -0.0016(12) 0.0062(12) 0.0048(12)
C14 0.029(2) 0.026(3) 0.031(3) 0.002(2) 0.010(2) 0.002(2)
C15 0.029(3) 0.027(3) 0.028(2) 0.003(2) 0.009(2) 0.007(2)
O2 0.0209(12) 0.025(6) 0.0254(12) 0.004(2) 0.0112(10) 0.002(2)
C21 0.0243(19) 0.047(9) 0.0252(19) 0.002(2) 0.0131(16) -0.001(2)
C22 0.022(2) 0.024(3) 0.035(2) 0.008(2) 0.0126(19) 0.005(2)
O3 0.0275(13) 0.0264(17) 0.0310(13) -0.002(8) 0.0164(11) 0.003(8)
C31 0.033(3) 0.028(3) 0.040(3) 0.011(2) 0.022(3) 0.009(2)
C32 0.036(3) 0.024(3) 0.040(3) 0.004(2) 0.022(3) 0.010(2)
O4 0.039(2) 0.034(3) 0.0242(16) -0.0001(13) 0.0109(15) -0.0048(15)
C41 0.007(4) 0.045(5) 0.020(4) 0.002(3) -0.004(4) -0.007(4)
C42 0.051(3) 0.032(3) 0.028(3) 0.001(2) 0.010(2) -0.004(3)
C51 0.050(5) 0.031(4) 0.053(4) -0.003(3) 0.024(4) -0.002(3)
C52 0.018(4) 0.026(4) 0.065(6) -0.004(4) 0.015(4) -0.001(4)
C53 0.083(9) 0.104(10) 0.048(6) 0.034(6) 0.046(6) 0.071(8)
C54 0.047(5) 0.073(7) 0.046(6) -0.032(5) 0.022(4) -0.021(5)
C55 0.013(4) 0.044(6) 0.113(10) -0.041(7) 0.010(5) -0.001(4)
C56 0.036(5) 0.031(4) 0.037(4) -0.001(3) 0.010(4) -0.005(4)
C57 0.029(2) 0.076(6) 0.042(2) -0.006(10) 0.017(2) -0.022(9)
C58 0.031(3) 0.048(4) 0.050(3) 0.002(2) 0.028(3) -0.001(2)
C59 0.041(3) 0.044(5) 0.040(3) -0.001(2) 0.025(2) -0.001(2)
C61 0.040(5) 0.027(4) 0.030(5) -0.005(4) 0.021(5) 0.000(4)
C62 0.052(9) 0.053(12) 0.065(11) -0.022(8) 0.026(7) -0.005(8)
C63 0.041(7) 0.017(5) 0.064(9) 0.011(5) 0.024(6) -0.001(4)
C64 0.044(6) 0.036(4) 0.029(5) -0.001(5) 0.022(5) -0.003(4)
C65 0.032(5) 0.022(6) 0.037(6) 0.013(5) 0.027(4) 0.010(4)
C66 0.040(7) 0.066(12) 0.086(13) 0.044(9) 0.020(7) 0.010(7)

loop_
_atom_type_symbol
_atom_type_description
_atom_type_scat_dispersion_real
_atom_type_scat_dispersion_imag
_atom_type_scat_source
C C 0.0033 0.0016 'International Tables Vol C Tables 4.2.6.8 and 6.1.1.4'
H H 0.0000 0.0000 'International Tables Vol C Tables 4.2.6.8 and 6.1.1.4'
O O 0.0106 0.0060 'International Tables Vol C Tables 4.2.6.8 and 6.1.1.4'
Y Y -2.7962 3.5667 'International Tables Vol C Tables 4.2.6.8 and 6.1.1.4'
Mg Mg 0.0486 0.0363 'International Tables Vol C Tables 4.2.6.8 and 6.1.1.4'

loop_
_geom_angle_atom_site_label_1
_geom_angle_atom_site_label_2
_geom_angle_atom_site_label_3
_geom_angle
_geom_angle_site_symmetry_1
_geom_angle_site_symmetry_3
O13 Y C53 134.5(3) . .
O13 Y O2 72.31(10) . .
C53 Y O2 88.1(4) . .
O13 Y C52 104.0(2) . .
C53 Y C52 30.5(3) . .
O2 Y C52 76.4(4) . .
O13 Y C51 83.3(2) . .
C53 Y C51 55.9(4) . .
O2 Y C51 91.3(4) . .
C52 Y C51 30.8(3) . .
O13 Y C57 76.29(17) . .
C53 Y C57 115.1(7) . .
O2 Y C57 148.59(18) . .
C52 Y C57 112.3(8) . .
C51 Y C57 85.5(7) . .
O13 Y C58 107.60(15) . .
C53 Y C58 88.2(3) . .
O2 Y C58 174.4(4) . .
C52 Y C58 98.3(3) . .
C51 Y C58 83.2(2) . .
C57 Y C58 31.9(3) . .
O13 Y C56 80.5(2) . .
C53 Y C56 137.4(4) . .
O2 Y C56 80.7(4) . .
C52 Y C56 153.9(4) . .
C51 Y C56 163.5(3) . .
C57 Y C56 93.8(7) . .
C58 Y C56 104.9(3) . .
O13 Y C55 102.3(4) . .
C53 Y C55 108.1(5) . .
O2 Y C55 68.7(4) . .
C52 Y C55 126.6(4) . .
C51 Y C55 155.8(3) . .
C57 Y C55 118.7(7) . .
C58 Y C55 116.5(3) . .
C56 Y C55 29.9(3) . .
O13 Y C59 127.71(15) . .
C53 Y C59 86.2(3) . .
O2 Y C59 154.2(2) . .
C52 Y C59 109.0(2) . .
C51 Y C59 106.1(2) . .
C57 Y C59 54.16(19) . .
C58 Y C59 29.43(16) . .
C56 Y C59 86.6(2) . .
C55 Y C59 89.3(3) . .
O13 Y C54 128.0(3) . .
C53 Y C54 84.5(4) . .
O2 Y C54 77.8(3) . .
C52 Y C54 109.1(4) . .
C51 Y C54 139.4(3) . .
C57 Y C54 123.1(6) . .
C58 Y C54 106.0(3) . .
C56 Y C54 53.0(3) . .
C55 Y C54 26.0(4) . .
C59 Y C54 76.6(3) . .
O3 Mg C64 115.7(8) . .
O3 Mg C61 114.0(8) . .
C64 Mg C61 130.2(2) . .
O3 Mg O1 82.85(14) . .
C64 Mg O1 92.6(6) . .
C61 Mg O1 96.6(6) . .
O3 Mg O4 83.21(14) . .
C64 Mg O4 89.2(5) . .
C61 Mg O4 93.3(4) . .
O1 Mg O4 165.3(3) . .
C11 O1 C15 110.5(4) . .
C11 O1 Mg 130.7(7) . .
C15 O1 Mg 118.8(6) . .
O1 C11 C12 110.3(5) . .
O1 C11 H11A 109.6 . .
C12 C11 H11A 109.6 . .
O1 C11 H11B 109.6 . .
C12 C11 H11B 109.6 . .
H11A C11 H11B 108.1 . .
O13 C12 C11 109.8(4) . .
O13 C12 H12A 109.7 . .
C11 C12 H12A 109.7 . .
O13 C12 H12B 109.7 . .
C11 C12 H12B 109.7 . .
H12A C12 H12B 108.2 . .
C12 O13 C14 108.4(4) . .
C12 O13 Y 124.4(3) . .
C14 O13 Y 126.0(3) . .
O13 C14 C15 110.8(4) . .
O13 C14 H14A 109.5 . .
C15 C14 H14A 109.5 . .
O13 C14 H14B 109.5 . .
C15 C14 H14B 109.5 . .
H14A C14 H14B 108.1 . .
O1 C15 C14 111.8(4) . .
O1 C15 H15A 109.3 . .
C14 C15 H15A 109.3 . .
O1 C15 H15B 109.3 . .
C14 C15 H15B 109.3 . .
H15A C15 H15B 107.9 . .
C22 O2 C21 107.8(4) . .
C22 O2 Y 127.7(5) . .
C21 O2 Y 121.7(3) . .
O2 C21 C22 110.6(5) . 3_566
O2 C21 H21A 109.5 . .
C22 C21 H21A 109.5 3_566 .
O2 C21 H21B 109.5 . .
C22 C21 H21B 109.5 3_566 .
H21A C21 H21B 108.1 . .
O2 C22 C21 109.9(6) . 3_566
O2 C22 H22A 109.7 . .
C21 C22 H22A 109.7 3_566 .
O2 C22 H22B 109.7 . .
C21 C22 H22B 109.7 3_566 .
H22A C22 H22B 108.2 . .
C32 O3 C31 109.5(4) . .
C32 O3 Mg 123.5(7) . .
C31 O3 Mg 125.1(7) . .
O3 C31 C32 110.4(5) . 3_667
O3 C31 H31A 109.6 . .
C32 C31 H31A 109.6 3_667 .
O3 C31 H31B 109.6 . .
C32 C31 H31B 109.6 3_667 .
H31A C31 H31B 108.1 . .
O3 C32 C31 111.5(5) . 3_667
O3 C32 H32A 109.3 . .
C31 C32 H32A 109.3 3_667 .
O3 C32 H32B 109.3 . .
C31 C32 H32B 109.3 3_667 .
H32A C32 H32B 108.0 . .
C41 O4 C42 109.7(6) . .
C41 O4 C43 10.8(14) . .
C42 O4 C43 104.9(13) . .
C41 O4 Mg 121.3(6) . .
C42 O4 Mg 126.3(4) . .
C43 O4 Mg 128.2(13) . .
O4 C41 C42 114.5(8) . 3_668
O4 C41 H41A 108.6 . .
C42 C41 H41A 108.6 3_668 .
O4 C41 H41B 108.6 . .
C42 C41 H41B 108.6 3_668 .
H41A C41 H41B 107.6 . .
O4 C42 C41 111.1(6) . 3_668
O4 C42 H42A 109.4 . .
C41 C42 H42A 109.4 3_668 .
O4 C42 H42B 109.4 . .
C41 C42 H42B 109.4 3_668 .
H42A C42 H42B 108.0 . .
C52 C51 Y 74.1(4) . .
C52 C51 H51A 120.0 . .
Y C51 H51A 70.8 . .
C52 C51 H51B 120.0 . .
Y C51 H51B 127.0 . .
H51A C51 H51B 120.0 . .
C53 C52 C51 123.5(9) . .
C53 C52 Y 72.1(6) . .
C51 C52 Y 75.0(4) . .
C53 C52 H52 118.3 . .
C51 C52 H52 118.3 . .
Y C52 H52 126.7 . .
C52 C53 Y 77.3(6) . .
C52 C53 H53A 120.0 . .
Y C53 H53A 69.8 . .
C52 C53 H53B 120.0 . .
Y C53 H53B 124.4 . .
H53A C53 H53B 120.0 . .
C55 C54 Y 74.0(6) . .
C55 C54 H54A 120.0 . .
Y C54 H54A 69.8 . .
C55 C54 H54B 120.0 . .
Y C54 H54B 128.4 . .
H54A C54 H54B 120.0 . .
C54 C55 C56 136.2(12) . .
C54 C55 Y 80.0(7) . .
C56 C55 Y 74.3(5) . .
C54 C55 H55 111.9 . .
C56 C55 H55 111.9 . .
Y C55 H55 126.5 . .
C55 C56 Y 75.8(5) . .
C55 C56 H56A 120.0 . .
Y C56 H56A 70.0 . .
C55 C56 H56B 120.0 . .
Y C56 H56B 126.0 . .
H56A C56 H56B 120.0 . .
C58 C57 Y 74.9(3) . .
C58 C57 H57A 120.0 . .
Y C57 H57A 77.1 . .
C58 C57 H57B 120.0 . .
Y C57 H57B 118.9 . .
H57A C57 H57B 120.0 . .
C59 C58 C57 119.5(12) . .
C59 C58 Y 77.9(3) . .
C57 C58 Y 73.2(3) . .
C59 C58 H58 120.3 . .
C57 C58 H58 120.3 . .
Y C58 H58 119.7 . .
C58 C59 Y 72.7(3) . .
C58 C59 H59A 120.0 . .
Y C59 H59A 76.5 . .
C58 C59 H59B 120.0 . .
Y C59 H59B 122.0 . .
H59A C59 H59B 120.0 . .
C62 C61 Mg 114.8(14) . .
C62 C61 H61A 108.6 . .
Mg C61 H61A 108.6 . .
C62 C61 H61B 108.6 . .
Mg C61 H61B 108.6 . .
H61A C61 H61B 107.5 . .
C63 C62 C61 143.7(18) . .
C63 C62 H62A 108.2 . .
C61 C62 H62A 108.2 . .
C62 C63 H63A 120.0 . .
C62 C63 H63B 120.0 . .
H63A C63 H63B 120.0 . .
C65 C64 Mg 113.6(12) . .
C65 C64 H64A 108.8 . .
Mg C64 H64A 108.9 . .
C65 C64 H64B 108.9 . .
Mg C64 H64B 108.9 . .
H64A C64 H64B 107.7 . .
C66 C65 C64 118.0(16) . .
C66 C65 H65A 121.0 . .
C64 C65 H65A 121.0 . .
C65 C66 H66A 120.0 . .
C65 C66 H66B 120.0 . .
H66A C66 H66B 120.0 . .

loop_
_geom_bond_atom_site_label_1
_geom_bond_atom_site_label_2
_geom_bond_distance
_geom_bond_site_symmetry_2
Y O13 2.513(3) .
Y C53 2.525(11) .
Y O2 2.549(3) .
Y C52 2.589(8) .
Y C51 2.600(8) .
Y C57 2.622(5) .
Y C58 2.645(5) .
Y C56 2.686(8) .
Y C55 2.704(9) .
Y C59 2.709(5) .
Y C54 2.770(9) .
Mg O3 2.158(3) .
Mg C64 2.188(8) .
Mg C61 2.189(8) .
Mg O1 2.201(4) .
Mg O4 2.350(5) .
O1 C11 1.436(8) .
O1 C15 1.446(8) .
C11 C12 1.503(7) .
C11 H11A 0.9700 .
C11 H11B 0.9700 .
C12 O13 1.447(6) .
C12 H12A 0.9700 .
C12 H12B 0.9700 .
O13 C14 1.452(6) .
C14 C15 1.502(7) .
C14 H14A 0.9700 .
C14 H14B 0.9700 .
C15 H15A 0.9700 .
C15 H15B 0.9700 .
O2 C22 1.441(8) .
O2 C21 1.449(6) .
C21 C22 1.510(8) 3_566
C21 H21A 0.9700 .
C21 H21B 0.9700 .
C22 C21 1.510(8) 3_566
C22 H22A 0.9700 .
C22 H22B 0.9700 .
O3 C32 1.446(9) .
O3 C31 1.446(8) .
C31 C32 1.498(8) 3_667
C31 H31A 0.9700 .
C31 H31B 0.9700 .
C32 C31 1.498(8) 3_667
C32 H32A 0.9700 .
C32 H32B 0.9700 .
O4 C41 1.396(11) .
O4 C42 1.444(6) .
O4 C43 1.60(3) .
C41 C42 1.484(13) 3_668
C41 H41A 0.9700 .
C41 H41B 0.9700 .
C42 C41 1.484(13) 3_668
C42 H42A 0.9700 .
C42 H42B 0.9700 .
C51 C52 1.380(11) .
C51 H51A 0.9300 .
C51 H51B 0.9300 .
C52 C53 1.348(14) .
C52 H52 0.9300 .
C53 H53A 0.9300 .
C53 H53B 0.9300 .
C54 C55 1.23(2) .
C54 H54A 0.9300 .
C54 H54B 0.9300 .
C55 C56 1.391(12) .
C55 H55 0.9300 .
C56 H56A 0.9300 .
C56 H56B 0.9300 .
C57 C58 1.449(14) .
C57 H57A 0.9300 .
C57 H57B 0.9300 .
C58 C59 1.361(7) .
C58 H58 0.9300 .
C59 H59A 0.9300 .
C59 H59B 0.9300 .
C61 C62 1.458(9) .
C61 H61A 0.9700 .
C61 H61B 0.9700 .
C62 C63 1.320(9) .
C62 H62A 0.9300 .
C63 H63A 0.9300 .
C63 H63B 0.9300 .
C64 C65 1.463(9) .
C64 H64A 0.9700 .
C64 H64B 0.9700 .
C65 C66 1.315(9) .
C65 H65A 0.9300 .
C66 H66A 0.9300 .
C66 H66B 0.9300 .

loop_
_geom_torsion_atom_site_label_1
_geom_torsion_atom_site_label_2
_geom_torsion_atom_site_label_3
_geom_torsion_atom_site_label_4
_geom_torsion
_geom_torsion_site_symmetry_4
O3 Mg O1 C11 -116.8(7) .
C64 Mg O1 C11 127.6(8) .
C61 Mg O1 C11 -3.3(8) .
O4 Mg O1 C11 -136(3) .
O3 Mg O1 C15 60.6(8) .
C64 Mg O1 C15 -55.0(6) .
C61 Mg O1 C15 174.0(6) .
O4 Mg O1 C15 42(4) .
C15 O1 C11 C12 56.7(6) .
Mg O1 C11 C12 -125.7(6) .
O1 C11 C12 O13 -61.2(5) .
C11 C12 O13 C14 61.2(5) .
C11 C12 O13 Y -106.7(4) .
C53 Y O13 C12 0.2(6) .
O2 Y O13 C12 -68.5(5) .
C52 Y O13 C12 2.0(4) .
C51 Y O13 C12 25.0(4) .
C57 Y O13 C12 112.0(8) .
C58 Y O13 C12 105.6(4) .
C56 Y O13 C12 -151.7(4) .
C55 Y O13 C12 -131.1(4) .
C59 Y O13 C12 130.1(4) .
C54 Y O13 C12 -126.5(4) .
C53 Y O13 C14 -165.5(5) .
O2 Y O13 C14 125.8(5) .
C52 Y O13 C14 -163.7(4) .
C51 Y O13 C14 -140.7(4) .
C57 Y O13 C14 -53.7(8) .
C58 Y O13 C14 -60.1(4) .
C56 Y O13 C14 42.6(4) .
C55 Y O13 C14 63.2(4) .
C59 Y O13 C14 -35.5(4) .
C54 Y O13 C14 67.8(5) .
C12 O13 C14 C15 -58.4(5) .
Y O13 C14 C15 109.2(4) .
C11 O1 C15 C14 -54.3(7) .
Mg O1 C15 C14 127.8(5) .
O13 C14 C15 O1 55.6(6) .
O13 Y O2 C22 -35.2(7) .
C53 Y O2 C22 -173.5(9) .
C52 Y O2 C22 -145.0(8) .
C51 Y O2 C22 -117.7(8) .
C57 Y O2 C22 -34.2(19) .
C58 Y O2 C22 -125.1(19) .
C56 Y O2 C22 47.8(8) .
C55 Y O2 C22 76.2(9) .
C59 Y O2 C22 109.4(5) .
C54 Y O2 C22 101.7(9) .
O13 Y O2 C21 166.5(10) .
C53 Y O2 C21 28.2(10) .
C52 Y O2 C21 56.7(10) .
C51 Y O2 C21 84.0(9) .
C57 Y O2 C21 167.4(14) .
C58 Y O2 C21 76.6(16) .
C56 Y O2 C21 -110.5(9) .
C55 Y O2 C21 -82.1(10) .
C59 Y O2 C21 -49.0(15) .
C54 Y O2 C21 -56.6(9) .
C22 O2 C21 C22 59.9(11) 3_566
Y O2 C21 C22 -138.0(7) 3_566
C21 O2 C22 C21 -59.5(10) 3_566
Y O2 C22 C21 139.8(6) 3_566
C64 Mg O3 C32 161.1(5) .
C61 Mg O3 C32 -22.4(5) .
O1 Mg O3 C32 71.7(7) .
O4 Mg O3 C32 -113.1(5) .
C64 Mg O3 C31 -36.3(6) .
C61 Mg O3 C31 140.1(7) .
O1 Mg O3 C31 -125.8(7) .
O4 Mg O3 C31 49.5(8) .
C32 O3 C31 C32 -56.9(8) 3_667
Mg O3 C31 C32 138.5(6) 3_667
C31 O3 C32 C31 57.5(8) 3_667
Mg O3 C32 C31 -137.6(4) 3_667
O3 Mg O4 C41 59.6(9) .
C64 Mg O4 C41 175.6(7) .
C61 Mg O4 C41 -54.2(7) .
O1 Mg O4 C41 79(4) .
O3 Mg O4 C42 -140.8(5) .
C64 Mg O4 C42 -24.8(7) .
C61 Mg O4 C42 105.4(7) .
O1 Mg O4 C42 -122(3) .
O3 Mg O4 C43 49.5(17) .
C64 Mg O4 C43 165.5(16) .
C61 Mg O4 C43 -64.3(16) .
O1 Mg O4 C43 68(4) .
C42 O4 C41 C42 -54.3(10) 3_668
C43 O4 C41 C42 -119(9) 3_668
Mg O4 C41 C42 108.3(8) 3_668
C41 O4 C42 C41 52.4(10) 3_668
C43 O4 C42 C41 62.5(13) 3_668
Mg O4 C42 C41 -109.1(7) 3_668
O13 Y C51 C52 -132.3(4) .
C53 Y C51 C52 26.5(5) .
O2 Y C51 C52 -60.3(4) .
C57 Y C51 C52 151.0(5) .
C58 Y C51 C52 119.0(4) .
C56 Y C51 C52 -120.8(12) .
C55 Y C51 C52 -27.2(12) .
C59 Y C51 C52 100.3(4) .
C54 Y C51 C52 12.3(7) .
Y C51 C52 C53 -56.1(9) .
O13 Y C52 C53 -177.5(7) .
O2 Y C52 C53 -110.0(8) .
C51 Y C52 C53 133.3(9) .
C57 Y C52 C53 101.8(8) .
C58 Y C52 C53 71.9(8) .
C56 Y C52 C53 -80.4(8) .
C55 Y C52 C53 -60.2(7) .
C59 Y C52 C53 43.7(8) .
C54 Y C52 C53 -38.2(9) .
O13 Y C52 C51 49.2(4) .
C53 Y C52 C51 -133.3(9) .
O2 Y C52 C51 116.7(4) .
C57 Y C52 C51 -31.5(5) .
C58 Y C52 C51 -61.4(4) .
C56 Y C52 C51 146.3(6) .
C55 Y C52 C51 166.5(6) .
C59 Y C52 C51 -89.7(4) .
C54 Y C52 C51 -171.6(5) .
C51 C52 C53 Y 57.4(8) .
O13 Y C53 C52 3.4(10) .
O2 Y C53 C52 66.1(7) .
C51 Y C53 C52 -26.8(6) .
C57 Y C53 C52 -91.9(8) .
C58 Y C53 C52 -109.7(7) .
C56 Y C53 C52 140.1(7) .
C55 Y C53 C52 132.9(6) .
C59 Y C53 C52 -139.1(7) .
C54 Y C53 C52 144.0(9) .
O13 Y C54 C55 -10.3(8) .
C53 Y C54 C55 -155.2(8) .
O2 Y C54 C55 -66.0(7) .
C52 Y C54 C55 -136.8(6) .
C51 Y C54 C55 -143.5(6) .
C57 Y C54 C55 88.3(9) .
C58 Y C54 C55 118.2(6) .
C56 Y C54 C55 21.4(6) .
C59 Y C54 C55 117.4(7) .
Y C54 C55 C56 -54.5(12) .
O13 Y C55 C54 171.7(7) .
C53 Y C55 C54 26.0(9) .
O2 Y C55 C54 106.5(7) .
C52 Y C55 C54 53.6(9) .
C51 Y C55 C54 70.6(14) .
C57 Y C55 C54 -107.3(6) .
C58 Y C55 C54 -71.2(6) .
C56 Y C55 C54 -144.1(12) .
C59 Y C55 C54 -59.7(7) .
O13 Y C55 C56 -44.1(7) .
C53 Y C55 C56 170.2(5) .
O2 Y C55 C56 -109.4(8) .
C52 Y C55 C56 -162.2(5) .
C51 Y C55 C56 -145.3(6) .
C57 Y C55 C56 36.8(9) .
C58 Y C55 C56 72.9(8) .
C59 Y C55 C56 84.4(7) .
C54 Y C55 C56 144.1(12) .
C54 C55 C56 Y 56.4(12) .
O13 Y C56 C55 136.4(7) .
C53 Y C56 C55 -13.9(8) .
O2 Y C56 C55 62.9(7) .
C52 Y C56 C55 33.8(9) .
C51 Y C56 C55 124.7(11) .
C57 Y C56 C55 -148.2(7) .
C58 Y C56 C55 -117.8(7) .
C59 Y C56 C55 -94.5(7) .
C54 Y C56 C55 -18.8(8) .
O13 Y C57 C58 -168.4(12) .
C53 Y C57 C58 -35.4(13) .
O2 Y C57 C58 -169.3(7) .
C52 Y C57 C58 -68.7(11) .
C51 Y C57 C58 -84.3(11) .
C56 Y C57 C58 112.3(11) .
C55 Y C57 C58 94.9(13) .
C59 Y C57 C58 29.3(6) .
C54 Y C57 C58 64.9(14) .
Y C57 C58 C59 -65.0(8) .
O13 Y C58 C59 138.0(3) .
C53 Y C58 C59 -85.4(5) .
O2 Y C58 C59 -133.8(14) .
C52 Y C58 C59 -114.3(4) .
C51 Y C58 C59 -141.3(4) .
C57 Y C58 C59 126.2(13) .
C56 Y C58 C59 53.4(4) .
C55 Y C58 C59 23.9(5) .
C54 Y C58 C59 -1.7(4) .
O13 Y C58 C57 11.8(13) .
C53 Y C58 C57 148.4(13) .
O2 Y C58 C57 100.0(19) .
C52 Y C58 C57 119.5(13) .
C51 Y C58 C57 92.5(13) .
C56 Y C58 C57 -72.8(13) .
C55 Y C58 C57 -102.3(13) .
C59 Y C58 C57 -126.2(13) .
C54 Y C58 C57 -127.9(13) .
C57 C58 C59 Y 62.5(7) .
O13 Y C59 C58 -53.7(4) .
C53 Y C59 C58 93.1(5) .
O2 Y C59 C58 170.7(8) .
C52 Y C59 C58 72.5(4) .
C51 Y C59 C58 40.3(4) .
C57 Y C59 C58 -31.8(9) .
C56 Y C59 C58 -128.9(4) .
C55 Y C59 C58 -158.7(4) .
C54 Y C59 C58 178.4(4) .
O3 Mg C61 C62 13.5(10) .
C64 Mg C61 C62 -170.7(9) .
O1 Mg C61 C62 -71.6(11) .
O4 Mg C61 C62 97.6(10) .
Mg C61 C62 C63 100(4) .
O3 Mg C64 C65 23.0(9) .
C61 Mg C64 C65 -152.7(8) .
O1 Mg C64 C65 106.3(8) .
O4 Mg C64 C65 -59.1(8) .
Mg C64 C65 C66 -114.9(17) .
